data_1548866
loop_
_publ_author_name
'Hadlington, T. J.'
'Szilv\'asi, T'
'Driess, M.'

_publ_section_title
;
 Striking transformations of the hydroborylene ligand in a HB:\\rightarrow
 Ni<sup>II</sup> complex with isocyanides and CO.
;
_journal_issue 9
_journal_name_full 'Chemical science'
_journal_page_first 2595
_journal_page_last 2600
_journal_paper_doi 10.1039/c7sc04792d
_journal_volume 9
_journal_year 2018
_chemical_formula_moiety 'C44 H71 B Cl N5 Ni O3 Si2'
_chemical_formula_sum 'C44 H71 B Cl N5 Ni O3 Si2'
_chemical_formula_weight 879.20
_space_group_crystal_system monoclinic
_space_group_IT_number 14
_space_group_name_Hall '-P 2ybc'
_space_group_name_H-M_alt 'P 1 21/c 1'
_symmetry_space_group_name_Hall '-P 2ybc'
_symmetry_space_group_name_H-M 'P 1 21/c 1'
_atom_sites_solution_hydrogens mixed
_audit_creation_method SHELXL-2016/6
_audit_update_record
;
2017-10-10 deposited with the CCDC.
2018-02-05 downloaded from the CCDC.
;
_cell_angle_alpha 90
_cell_angle_beta 91.9480(10)
_cell_angle_gamma 90
_cell_formula_units_Z 4
_cell_length_a 10.87820(10)
_cell_length_b 25.2119(2)
_cell_length_c 17.86600(10)
_cell_measurement_reflns_used 10458
_cell_measurement_temperature 150(2)
_cell_measurement_theta_max 73.5070
_cell_measurement_theta_min 3.0130
_cell_volume 4897.10(7)
_computing_cell_refinement 'CrysAlisPro 1.171.38.43c (Rigaku OD, 2015)'
_computing_data_collection 'CrysAlisPro 1.171.38.43c (Rigaku OD, 2015)'
_computing_data_reduction 'CrysAlisPro 1.171.38.43c (Rigaku OD, 2015)'
_computing_structure_refinement 'SHELXL-2016/6 (Sheldrick, 2016)'
_diffrn_ambient_temperature 150(2)
_diffrn_detector_area_resol_mean 10.5435
_diffrn_measured_fraction_theta_full 0.998
_diffrn_measured_fraction_theta_max 0.994
_diffrn_measurement_device_type 'SuperNova, Single source at offset, Atlas'
_diffrn_measurement_method '\w scans'
_diffrn_radiation_type CuK\a
_diffrn_radiation_wavelength 1.54184
_diffrn_reflns_av_R_equivalents 0.0200
_diffrn_reflns_av_unetI/netI 0.0231
_diffrn_reflns_Laue_measured_fraction_full 0.998
_diffrn_reflns_Laue_measured_fraction_max 0.994
_diffrn_reflns_limit_h_max 13
_diffrn_reflns_limit_h_min -9
_diffrn_reflns_limit_k_max 30
_diffrn_reflns_limit_k_min -30
_diffrn_reflns_limit_l_max 21
_diffrn_reflns_limit_l_min -21
_diffrn_reflns_number 19886
_diffrn_reflns_point_group_measured_fraction_full 0.998
_diffrn_reflns_point_group_measured_fraction_max 0.994
_diffrn_reflns_theta_full 67.684
_diffrn_reflns_theta_max 70.000
_diffrn_reflns_theta_min 6.522
_diffrn_source 'micro-focus sealed X-ray tube'
_exptl_absorpt_coefficient_mu 1.859
_exptl_absorpt_correction_T_max 1.00000
_exptl_absorpt_correction_T_min 0.71312
_exptl_absorpt_correction_type multi-scan
_exptl_absorpt_process_details
;
CrysAlisPro 1.171.38.43c (Rigaku Oxford Diffraction, 2015)
Empirical absorption correction using spherical harmonics,
 implemented in SCALE3 ABSPACK scaling algorithm.
;
_exptl_crystal_colour yellow
_exptl_crystal_density_diffrn 1.193
_exptl_crystal_description rod
_exptl_crystal_F_000 1888
_exptl_crystal_size_max 0.240
_exptl_crystal_size_mid 0.200
_exptl_crystal_size_min 0.150
_refine_diff_density_max 0.424
_refine_diff_density_min -0.379
_refine_diff_density_rms 0.043
_refine_ls_extinction_method none
_refine_ls_goodness_of_fit_ref 1.030
_refine_ls_hydrogen_treatment mixed
_refine_ls_matrix_type full
_refine_ls_number_parameters 551
_refine_ls_number_reflns 9232
_refine_ls_number_restraints 2
_refine_ls_restrained_S_all 1.030
_refine_ls_R_factor_all 0.0368
_refine_ls_R_factor_gt 0.0328
_refine_ls_shift/su_max 0.001
_refine_ls_shift/su_mean 0.000
_refine_ls_structure_factor_coef Fsqd
_refine_ls_weighting_details 'w=1/[\s^2^(Fo^2^)+(0.0453P)^2^+1.8496P] where P=(Fo^2^+2Fc^2^)/3'
_refine_ls_weighting_scheme calc
_refine_ls_wR_factor_gt 0.0858
_refine_ls_wR_factor_ref 0.0889
_reflns_Friedel_coverage 0.000
_reflns_number_gt 8391
_reflns_number_total 9232
_reflns_threshold_expression 'I > 2\s(I)'
_cod_data_source_file c7sc04792d2.cif
_cod_data_source_block compound_3
_cod_depositor_comments 'Adding full bibliography for 1548865--1548871.cif.'
_cod_database_code 1548866
_shelx_shelxl_version_number 2016/6
_shelx_space_group_comment
;
The symmetry employed for this shelxl refinement is uniquely defined
by the following loop, which should always be used as a source of
symmetry information in preference to the above space-group names.
They are only intended as comments.
;
_shelx_estimated_absorpt_t_min 0.664
_shelx_estimated_absorpt_t_max 0.768

loop_
_space_group_symop_operation_xyz
'x, y, z'
'-x, y+1/2, -z+1/2'
'-x, -y, -z'
'x, -y-1/2, z-1/2'

loop_
_atom_site_label
_atom_site_type_symbol
_atom_site_fract_x
_atom_site_fract_y
_atom_site_fract_z
_atom_site_U_iso_or_equiv
_atom_site_adp_type
_atom_site_occupancy
_atom_site_site_symmetry_order
_atom_site_calc_flag
_atom_site_refinement_flags_posn
_atom_site_refinement_flags_adp
_atom_site_refinement_flags_occupancy
_atom_site_disorder_assembly
_atom_site_disorder_group
Ni1 Ni -0.00296(2) 0.30923(2) 0.71476(2) 0.02351(8) Uani 1 1 d . . . . .
Si1 Si -0.27041(3) 0.40143(2) 0.71749(2) 0.02046(9) Uani 1 1 d . . . . .
Cl1 Cl 0.14242(3) 0.30340(2) 0.81215(2) 0.03146(9) Uani 1 1 d . . . . .
Si2 Si -0.40131(4) 0.50315(2) 0.76370(2) 0.02841(10) Uani 1 1 d . . . . .
O3 O -0.18805(10) 0.30330(5) 0.60018(6) 0.0309(2) Uani 1 1 d . . . . .
O2 O -0.17535(9) 0.43130(4) 0.65638(6) 0.0276(2) Uani 1 1 d . . . . .
N2 N -0.37838(11) 0.26259(5) 0.75597(7) 0.0231(2) Uani 1 1 d . . . . .
N3 N -0.24346(11) 0.25903(5) 0.84775(6) 0.0222(2) Uani 1 1 d . . . . .
O1 O -0.39130(9) 0.39962(4) 0.65476(5) 0.0266(2) Uani 1 1 d . . . . .
C44 C -0.14395(13) 0.31180(5) 0.66133(8) 0.0222(3) Uani 1 1 d . . . . .
N4 N 0.10233(11) 0.22770(5) 0.62009(8) 0.0298(3) Uani 1 1 d . . . . .
N5 N 0.15994(11) 0.30535(5) 0.58677(7) 0.0245(3) Uani 1 1 d . . . . .
C33 C 0.09156(13) 0.27997(6) 0.63804(8) 0.0263(3) Uani 1 1 d . . . . .
N1 N -0.31616(11) 0.44475(5) 0.78558(6) 0.0228(2) Uani 1 1 d . . . . .
C1 C -0.28148(14) 0.43729(6) 0.86414(8) 0.0241(3) Uani 1 1 d . . . . .
C22 C -0.27163(12) 0.28466(5) 0.78257(7) 0.0202(3) Uani 1 1 d . . . . .
C6 C -0.16175(14) 0.45032(6) 0.89024(9) 0.0281(3) Uani 1 1 d . . . . .
C35 C 0.21274(13) 0.26921(7) 0.53757(8) 0.0289(3) Uani 1 1 d . . . . .
B1 B -0.19519(14) 0.33072(6) 0.74313(8) 0.0198(3) Uani 1 1 d . . . . .
C16 C -0.35786(15) 0.42102(6) 0.58773(8) 0.0292(3) Uani 1 1 d . . . . .
C24 C -0.33424(14) 0.22195(6) 0.86290(8) 0.0265(3) Uani 1 1 d . . . . .
C25 C -0.43821(13) 0.27730(6) 0.68302(8) 0.0262(3) Uani 1 1 d . . . . .
H25 H -0.385094 0.304984 0.660409 0.031 Uiso 1 1 calc R U . . .
C3 C -0.33990(16) 0.41995(7) 0.99092(9) 0.0331(3) Uani 1 1 d . . . . .
H3 H -0.399791 0.409348 1.025394 0.040 Uiso 1 1 calc R U . . .
C34 C 0.17693(14) 0.22057(7) 0.55871(9) 0.0314(3) Uani 1 1 d . . . . .
C28 C -0.13084(13) 0.26938(6) 0.89482(8) 0.0269(3) Uani 1 1 d . . . . .
H28 H -0.075960 0.292046 0.864427 0.032 Uiso 1 1 calc R U . . .
C21 C -0.23655(16) 0.43855(6) 0.58871(8) 0.0304(3) Uani 1 1 d . . . . .
C2 C -0.37031(14) 0.42003(6) 0.91423(8) 0.0263(3) Uani 1 1 d . . . . .
C30 C -0.16046(17) 0.30106(7) 0.96402(9) 0.0379(4) Uani 1 1 d . . . . .
H30A H -0.203826 0.333649 0.949072 0.057 Uiso 1 1 calc R U . . .
H30B H -0.083959 0.310162 0.991610 0.057 Uiso 1 1 calc R U . . .
H30C H -0.212749 0.279848 0.996108 0.057 Uiso 1 1 calc R U . . .
C13 C -0.56358(16) 0.48915(8) 0.73206(10) 0.0403(4) Uani 1 1 d . . . . .
H13A H -0.563957 0.465455 0.688579 0.061 Uiso 1 1 calc R U . . .
H13B H -0.604750 0.522488 0.718230 0.061 Uiso 1 1 calc R U . . .
H13C H -0.607126 0.472185 0.772793 0.061 Uiso 1 1 calc R U . . .
C23 C -0.41853(14) 0.22422(6) 0.80553(8) 0.0274(3) Uani 1 1 d . . . . .
C7 C -0.49660(14) 0.39992(7) 0.88836(9) 0.0296(3) Uani 1 1 d . . . . .
H7 H -0.504485 0.404973 0.832891 0.036 Uiso 1 1 calc R U . . .
C39 C 0.17471(14) 0.36329(6) 0.57992(9) 0.0300(3) Uani 1 1 d . . . . .
H39 H 0.258824 0.369945 0.561049 0.036 Uiso 1 1 calc R U . . .
C41 C 0.08251(18) 0.38526(7) 0.52175(11) 0.0443(4) Uani 1 1 d . . . . .
H41A H 0.093466 0.367392 0.473716 0.066 Uiso 1 1 calc R U . . .
H41B H 0.096016 0.423435 0.515797 0.066 Uiso 1 1 calc R U . . .
H41C H -0.001247 0.379074 0.538313 0.066 Uiso 1 1 calc R U . . .
C15 C -0.32777(17) 0.54134(6) 0.68744(9) 0.0374(4) Uani 1 1 d . . . . .
H15A H -0.238655 0.542778 0.697287 0.056 Uiso 1 1 calc R U . . .
H15B H -0.361065 0.577457 0.685810 0.056 Uiso 1 1 calc R U . . .
H15C H -0.345054 0.523804 0.639277 0.056 Uiso 1 1 calc R U . . .
C29 C -0.06003(16) 0.21881(7) 0.91319(10) 0.0379(4) Uani 1 1 d . . . . .
H29A H -0.098790 0.200340 0.954498 0.057 Uiso 1 1 calc R U . . .
H29B H 0.025091 0.227709 0.927924 0.057 Uiso 1 1 calc R U . . .
H29C H -0.060713 0.195770 0.869001 0.057 Uiso 1 1 calc R U . . .
C8 C -0.50804(15) 0.34056(7) 0.90433(10) 0.0349(4) Uani 1 1 d . . . . .
H8A H -0.440026 0.321582 0.881675 0.052 Uiso 1 1 calc R U . . .
H8B H -0.586428 0.327422 0.882968 0.052 Uiso 1 1 calc R U . . .
H8C H -0.504988 0.334635 0.958571 0.052 Uiso 1 1 calc R U . . .
C32 C -0.33655(16) 0.18796(7) 0.93138(10) 0.0371(4) Uani 1 1 d . . . . .
H32A H -0.420474 0.175169 0.938283 0.056 Uiso 1 1 calc R U . . .
H32B H -0.309326 0.208793 0.975187 0.056 Uiso 1 1 calc R U . . .
H32C H -0.281349 0.157625 0.925568 0.056 Uiso 1 1 calc R U . . .
C43 C 0.29223(16) 0.28506(8) 0.47515(10) 0.0405(4) Uani 1 1 d . . . . .
H43A H 0.317197 0.253387 0.447746 0.061 Uiso 1 1 calc R U . . .
H43B H 0.365477 0.303344 0.495549 0.061 Uiso 1 1 calc R U . . .
H43C H 0.246321 0.308898 0.441078 0.061 Uiso 1 1 calc R U . . .
C4 C -0.22441(17) 0.43499(7) 1.01742(9) 0.0378(4) Uani 1 1 d . . . . .
H4 H -0.206022 0.435945 1.069763 0.045 Uiso 1 1 calc R U . . .
C9 C -0.60275(16) 0.42975(8) 0.92365(11) 0.0426(4) Uani 1 1 d . . . . .
H9A H -0.599362 0.424161 0.977960 0.064 Uiso 1 1 calc R U . . .
H9B H -0.681225 0.416460 0.902619 0.064 Uiso 1 1 calc R U . . .
H9C H -0.595583 0.467730 0.912936 0.064 Uiso 1 1 calc R U . . .
C31 C -0.53663(17) 0.19427(8) 0.79704(11) 0.0434(4) Uani 1 1 d . . . . .
H31A H -0.544049 0.169790 0.839256 0.065 Uiso 1 1 calc R U . . .
H31B H -0.537632 0.174131 0.750109 0.065 Uiso 1 1 calc R U . . .
H31C H -0.605704 0.219240 0.796192 0.065 Uiso 1 1 calc R U . . .
C20 C -0.1896(2) 0.46286(7) 0.52676(10) 0.0425(4) Uani 1 1 d . . . . .
H20 H -0.107155 0.475272 0.526915 0.051 Uiso 1 1 calc R U . . .
C11 C 0.06416(17) 0.44404(8) 0.85879(11) 0.0443(4) Uani 1 1 d . . . . .
H11A H 0.093530 0.458239 0.907225 0.066 Uiso 1 1 calc R U . . .
H11B H 0.122496 0.453312 0.820277 0.066 Uiso 1 1 calc R U . . .
H11C H 0.057184 0.405365 0.862122 0.066 Uiso 1 1 calc R U . . .
C40 C 0.16625(17) 0.39209(7) 0.65408(10) 0.0383(4) Uani 1 1 d . . . . .
H40A H 0.080829 0.391773 0.669831 0.058 Uiso 1 1 calc R U . . .
H40B H 0.193737 0.428833 0.648340 0.058 Uiso 1 1 calc R U . . .
H40C H 0.218706 0.374260 0.692006 0.058 Uiso 1 1 calc R U . . .
C18 C -0.3884(2) 0.45161(8) 0.46309(10) 0.0509(5) Uani 1 1 d . . . . .
H18 H -0.439615 0.456338 0.419468 0.061 Uiso 1 1 calc R U . . .
C5 C -0.13574(16) 0.44865(7) 0.96731(9) 0.0350(4) Uani 1 1 d . . . . .
H5 H -0.055153 0.457115 0.985717 0.042 Uiso 1 1 calc R U . . .
C14 C -0.40344(18) 0.54635(7) 0.84872(10) 0.0406(4) Uani 1 1 d . . . . .
H14A H -0.445605 0.527827 0.888680 0.061 Uiso 1 1 calc R U . . .
H14B H -0.447003 0.579413 0.836464 0.061 Uiso 1 1 calc R U . . .
H14C H -0.318842 0.554442 0.865564 0.061 Uiso 1 1 calc R U . . .
C10 C -0.06162(15) 0.46773(7) 0.83812(9) 0.0347(4) Uani 1 1 d . . . . .
H10 H -0.085606 0.455169 0.786574 0.042 Uiso 1 1 calc R U . . .
C42 C 0.20481(18) 0.16780(8) 0.52473(12) 0.0466(5) Uani 1 1 d . . . . .
H42A H 0.248917 0.173093 0.478391 0.070 Uiso 1 1 calc R U . . .
H42B H 0.127760 0.148820 0.513495 0.070 Uiso 1 1 calc R U . . .
H42C H 0.255983 0.146974 0.560064 0.070 Uiso 1 1 calc R U . . .
C12 C -0.05237(18) 0.52826(8) 0.83545(12) 0.0491(5) Uani 1 1 d . . . . .
H12A H -0.131156 0.543100 0.817349 0.074 Uiso 1 1 calc R U . . .
H12B H 0.012378 0.538574 0.801514 0.074 Uiso 1 1 calc R U . . .
H12C H -0.032395 0.541865 0.885791 0.074 Uiso 1 1 calc R U . . .
C17 C -0.43590(19) 0.42761(7) 0.52577(9) 0.0397(4) Uani 1 1 d . . . . .
H17 H -0.519052 0.416123 0.526059 0.048 Uiso 1 1 calc R U . . .
C27 C -0.56383(15) 0.30266(8) 0.69302(10) 0.0390(4) Uani 1 1 d . . . . .
H27A H -0.622498 0.275480 0.708018 0.059 Uiso 1 1 calc R U . . .
H27B H -0.592604 0.318732 0.645650 0.059 Uiso 1 1 calc R U . . .
H27C H -0.557129 0.330081 0.731831 0.059 Uiso 1 1 calc R U . . .
C19 C -0.2687(2) 0.46860(8) 0.46322(10) 0.0540(6) Uani 1 1 d . . . . .
H19 H -0.238361 0.484617 0.419399 0.065 Uiso 1 1 calc R U . . .
C26 C -0.44220(17) 0.23053(7) 0.62875(9) 0.0392(4) Uani 1 1 d . . . . .
H26A H -0.360742 0.213987 0.627813 0.059 Uiso 1 1 calc R U . . .
H26B H -0.466030 0.243121 0.578429 0.059 Uiso 1 1 calc R U . . .
H26C H -0.502399 0.204440 0.645160 0.059 Uiso 1 1 calc R U . . .
C38 C 0.1468(6) 0.1681(3) 0.7244(4) 0.0427(18) Uani 0.774(6) 1 d . . P A 1
H38A H 0.227886 0.160108 0.704916 0.064 Uiso 0.774(6) 1 calc R U P A 1
H38B H 0.117251 0.137467 0.752328 0.064 Uiso 0.774(6) 1 calc R U P A 1
H38C H 0.153209 0.198930 0.757750 0.064 Uiso 0.774(6) 1 calc R U P A 1
C36 C 0.05706(19) 0.18029(11) 0.65959(16) 0.0292(6) Uani 0.774(6) 1 d . . P A 1
H36 H 0.059511 0.149788 0.623893 0.035 Uiso 0.774(6) 1 calc R U P A 1
C37 C -0.0744(2) 0.18600(9) 0.68365(15) 0.0372(7) Uani 0.774(6) 1 d . . P A 1
H37A H -0.078416 0.213333 0.722489 0.056 Uiso 0.774(6) 1 calc R U P A 1
H37B H -0.102847 0.152111 0.703586 0.056 Uiso 0.774(6) 1 calc R U P A 1
H37C H -0.126989 0.196263 0.640431 0.056 Uiso 0.774(6) 1 calc R U P A 1
C37A C -0.0543(7) 0.1626(3) 0.6473(5) 0.037(2) Uiso 0.226(6) 1 d D . P A 2
H37D H -0.022212 0.141524 0.606164 0.056 Uiso 0.226(6) 1 calc R U P A 2
H37E H -0.118545 0.186554 0.627604 0.056 Uiso 0.226(6) 1 calc R U P A 2
H37F H -0.089068 0.138836 0.684492 0.056 Uiso 0.226(6) 1 calc R U P A 2
C36A C 0.0493(8) 0.1948(4) 0.6838(5) 0.031(2) Uiso 0.226(6) 1 d D . P A 2
H36A H 0.012452 0.219887 0.720132 0.037 Uiso 0.226(6) 1 calc R U P A 2
C38A C 0.1444(19) 0.1613(10) 0.7262(13) 0.032(5) Uiso 0.226(6) 1 d D . P A 2
H38D H 0.104035 0.140582 0.764736 0.049 Uiso 0.226(6) 1 calc R U P A 2
H38E H 0.206729 0.184435 0.749869 0.049 Uiso 0.226(6) 1 calc R U P A 2
H38F H 0.183812 0.137164 0.691263 0.049 Uiso 0.226(6) 1 calc R U P A 2
H1 H -0.1053(16) 0.3399(7) 0.7771(9) 0.028 Uiso 1 1 d . . . . .

loop_
_atom_site_aniso_label
_atom_site_aniso_U_11
_atom_site_aniso_U_22
_atom_site_aniso_U_33
_atom_site_aniso_U_23
_atom_site_aniso_U_13
_atom_site_aniso_U_12
Ni1 0.01834(13) 0.03019(14) 0.02200(13) 0.00108(10) 0.00085(9) 0.00175(9)
Si1 0.02071(18) 0.02200(19) 0.01856(18) 0.00084(14) -0.00088(14) 0.00125(14)
Cl1 0.02216(17) 0.0440(2) 0.02798(18) 0.00150(15) -0.00321(14) 0.00236(14)
Si2 0.0342(2) 0.0243(2) 0.0265(2) -0.00114(15) -0.00306(16) 0.00712(16)
O3 0.0296(6) 0.0423(6) 0.0206(5) -0.0060(4) -0.0002(4) 0.0007(5)
O2 0.0284(5) 0.0294(5) 0.0253(5) 0.0068(4) 0.0022(4) 0.0012(4)
N2 0.0204(6) 0.0268(6) 0.0219(6) 0.0004(5) -0.0014(5) -0.0026(5)
N3 0.0208(6) 0.0243(6) 0.0216(6) 0.0029(5) -0.0005(5) -0.0004(5)
O1 0.0270(5) 0.0312(5) 0.0214(5) 0.0002(4) -0.0043(4) 0.0036(4)
C44 0.0225(7) 0.0219(7) 0.0223(7) 0.0010(5) 0.0021(5) 0.0007(5)
N4 0.0233(6) 0.0300(7) 0.0362(7) 0.0059(6) 0.0028(5) 0.0038(5)
N5 0.0195(6) 0.0290(6) 0.0250(6) 0.0002(5) 0.0010(5) 0.0012(5)
C33 0.0184(7) 0.0335(8) 0.0268(7) 0.0043(6) -0.0014(5) 0.0016(6)
N1 0.0258(6) 0.0230(6) 0.0195(6) 0.0003(5) -0.0025(5) 0.0022(5)
C1 0.0290(7) 0.0206(7) 0.0223(7) -0.0028(5) -0.0028(6) 0.0028(6)
C22 0.0185(6) 0.0226(7) 0.0195(6) -0.0013(5) 0.0001(5) 0.0015(5)
C6 0.0325(8) 0.0237(7) 0.0277(7) -0.0036(6) -0.0047(6) -0.0018(6)
C35 0.0216(7) 0.0406(9) 0.0245(7) -0.0020(6) 0.0017(6) 0.0048(6)
B1 0.0180(7) 0.0228(8) 0.0185(7) 0.0007(6) -0.0003(6) 0.0004(6)
C16 0.0423(9) 0.0249(7) 0.0203(7) -0.0003(6) -0.0026(6) 0.0096(6)
C24 0.0275(7) 0.0250(7) 0.0273(7) 0.0030(6) 0.0025(6) -0.0028(6)
C25 0.0227(7) 0.0339(8) 0.0217(7) -0.0001(6) -0.0043(5) -0.0025(6)
C3 0.0403(9) 0.0358(9) 0.0232(7) -0.0023(6) 0.0022(6) 0.0035(7)
C34 0.0249(7) 0.0348(8) 0.0346(8) -0.0026(7) 0.0015(6) 0.0075(6)
C28 0.0224(7) 0.0343(8) 0.0236(7) 0.0073(6) -0.0054(6) -0.0014(6)
C21 0.0433(9) 0.0253(7) 0.0226(7) 0.0040(6) 0.0025(6) 0.0097(6)
C2 0.0300(8) 0.0247(7) 0.0241(7) -0.0019(6) 0.0003(6) 0.0047(6)
C30 0.0406(9) 0.0407(9) 0.0317(8) -0.0040(7) -0.0091(7) -0.0024(7)
C13 0.0348(9) 0.0431(10) 0.0428(10) 0.0023(8) -0.0056(7) 0.0137(8)
C23 0.0274(7) 0.0272(7) 0.0279(7) 0.0005(6) 0.0026(6) -0.0060(6)
C7 0.0268(8) 0.0371(9) 0.0251(7) 0.0007(6) 0.0024(6) 0.0020(6)
C39 0.0252(7) 0.0304(8) 0.0342(8) 0.0032(6) -0.0004(6) -0.0038(6)
C41 0.0488(11) 0.0324(9) 0.0503(11) 0.0090(8) -0.0173(9) -0.0025(8)
C15 0.0517(10) 0.0246(8) 0.0356(9) 0.0030(7) -0.0021(8) 0.0045(7)
C29 0.0310(8) 0.0451(10) 0.0370(9) 0.0080(7) -0.0050(7) 0.0084(7)
C8 0.0303(8) 0.0379(9) 0.0367(9) -0.0037(7) 0.0036(7) -0.0018(7)
C32 0.0382(9) 0.0384(9) 0.0348(9) 0.0129(7) 0.0014(7) -0.0082(7)
C43 0.0329(9) 0.0578(11) 0.0313(9) 0.0010(8) 0.0092(7) 0.0041(8)
C4 0.0506(10) 0.0394(9) 0.0228(8) -0.0054(7) -0.0070(7) 0.0009(8)
C9 0.0326(9) 0.0453(10) 0.0504(11) 0.0004(8) 0.0082(8) 0.0090(8)
C31 0.0406(10) 0.0498(11) 0.0397(10) 0.0037(8) -0.0014(8) -0.0225(8)
C20 0.0599(12) 0.0349(9) 0.0334(9) 0.0109(7) 0.0115(8) 0.0089(8)
C11 0.0349(9) 0.0458(10) 0.0521(11) -0.0076(9) -0.0008(8) -0.0020(8)
C40 0.0394(9) 0.0325(9) 0.0431(10) -0.0043(7) 0.0011(7) -0.0042(7)
C18 0.0851(16) 0.0407(10) 0.0260(9) 0.0034(7) -0.0120(9) 0.0188(10)
C5 0.0389(9) 0.0353(9) 0.0299(8) -0.0052(7) -0.0102(7) -0.0044(7)
C14 0.0561(11) 0.0306(9) 0.0350(9) -0.0056(7) -0.0001(8) 0.0116(8)
C10 0.0313(8) 0.0405(9) 0.0318(8) -0.0030(7) -0.0056(6) -0.0099(7)
C42 0.0456(10) 0.0388(10) 0.0559(12) -0.0090(9) 0.0069(9) 0.0116(8)
C12 0.0405(10) 0.0432(11) 0.0630(13) 0.0154(9) -0.0081(9) -0.0096(8)
C17 0.0563(11) 0.0336(9) 0.0282(8) -0.0034(7) -0.0133(8) 0.0138(8)
C27 0.0240(8) 0.0541(11) 0.0388(9) 0.0053(8) -0.0027(7) 0.0025(7)
C19 0.0962(18) 0.0404(10) 0.0257(9) 0.0134(8) 0.0072(10) 0.0178(11)
C26 0.0443(10) 0.0445(10) 0.0284(8) -0.0077(7) -0.0048(7) -0.0088(8)
C38 0.048(2) 0.031(2) 0.048(2) 0.0103(16) -0.0141(12) 0.0006(16)
C36 0.0292(12) 0.0264(12) 0.0320(13) 0.0007(11) -0.0002(9) 0.0014(8)
C37 0.0316(12) 0.0341(13) 0.0465(14) 0.0092(11) 0.0070(10) -0.0011(9)

loop_
_atom_type_symbol
_atom_type_description
_atom_type_scat_dispersion_real
_atom_type_scat_dispersion_imag
_atom_type_scat_source
C C 0.0181 0.0091 'International Tables Vol C Tables 4.2.6.8 and 6.1.1.4'
H H 0.0000 0.0000 'International Tables Vol C Tables 4.2.6.8 and 6.1.1.4'
B B 0.0090 0.0039 'International Tables Vol C Tables 4.2.6.8 and 6.1.1.4'
N N 0.0311 0.0180 'International Tables Vol C Tables 4.2.6.8 and 6.1.1.4'
O O 0.0492 0.0322 'International Tables Vol C Tables 4.2.6.8 and 6.1.1.4'
Si Si 0.2541 0.3302 'International Tables Vol C Tables 4.2.6.8 and 6.1.1.4'
Cl Cl 0.3639 0.7018 'International Tables Vol C Tables 4.2.6.8 and 6.1.1.4'
Ni Ni -3.0029 0.5091 'International Tables Vol C Tables 4.2.6.8 and 6.1.1.4'

loop_
_geom_angle_atom_site_label_1
_geom_angle_atom_site_label_2
_geom_angle_atom_site_label_3
_geom_angle
C44 Ni1 C33 96.05(6)
C44 Ni1 B1 46.92(6)
C33 Ni1 B1 142.65(6)
C44 Ni1 Cl1 163.58(5)
C33 Ni1 Cl1 98.37(5)
B1 Ni1 Cl1 117.73(4)
O1 Si1 O2 93.56(5)
O1 Si1 N1 104.33(6)
O2 Si1 N1 111.64(6)
O1 Si1 B1 115.26(6)
O2 Si1 B1 106.67(6)
N1 Si1 B1 121.85(6)
N1 Si2 C13 112.98(7)
N1 Si2 C14 108.96(7)
C13 Si2 C14 108.54(9)
N1 Si2 C15 110.76(7)
C13 Si2 C15 107.45(8)
C14 Si2 C15 108.01(8)
C21 O2 Si1 109.66(10)
C22 N2 C23 110.18(12)
C22 N2 C25 123.29(12)
C23 N2 C25 126.49(12)
C22 N3 C24 110.19(12)
C22 N3 C28 124.05(12)
C24 N3 C28 125.76(12)
C16 O1 Si1 110.03(10)
O3 C44 B1 136.22(13)
O3 C44 Ni1 142.55(12)
B1 C44 Ni1 81.18(8)
C33 N4 C34 111.46(13)
C33 N4 C36 129.49(17)
C34 N4 C36 118.79(17)
C33 N4 C36A 108.1(4)
C34 N4 C36A 139.0(4)
C33 N5 C35 111.19(13)
C33 N5 C39 125.85(13)
C35 N5 C39 122.91(13)
N5 C33 N4 104.08(13)
N5 C33 Ni1 128.92(12)
N4 C33 Ni1 126.95(11)
C1 N1 Si1 121.92(9)
C1 N1 Si2 115.87(9)
Si1 N1 Si2 122.13(7)
C6 C1 C2 120.59(13)
C6 C1 N1 119.79(13)
C2 C1 N1 119.52(13)
N3 C22 N2 105.69(12)
N3 C22 B1 128.00(12)
N2 C22 B1 126.30(12)
C5 C6 C1 118.28(15)
C5 C6 C10 119.12(14)
C1 C6 C10 122.56(13)
C34 C35 N5 106.72(13)
C34 C35 C43 129.53(15)
N5 C35 C43 123.75(15)
C22 B1 C44 112.01(11)
C22 B1 Si1 121.96(10)
C44 B1 Si1 101.64(9)
C22 B1 Ni1 115.26(9)
C44 B1 Ni1 51.90(6)
Si1 B1 Ni1 122.73(7)
O1 C16 C17 124.89(16)
O1 C16 C21 113.14(13)
C17 C16 C21 121.90(16)
C23 C24 N3 106.93(13)
C23 C24 C32 127.91(14)
N3 C24 C32 125.14(14)
N2 C25 C27 111.71(12)
N2 C25 C26 111.53(13)
C27 C25 C26 113.09(14)
C4 C3 C2 121.18(16)
C35 C34 N4 106.54(14)
C35 C34 C42 129.17(15)
N4 C34 C42 124.27(16)
N3 C28 C30 111.12(13)
N3 C28 C29 112.17(13)
C30 C28 C29 112.72(13)
O2 C21 C20 125.79(17)
O2 C21 C16 113.60(13)
C20 C21 C16 120.54(16)
C3 C2 C1 118.59(14)
C3 C2 C7 118.57(14)
C1 C2 C7 122.81(13)
C24 C23 N2 106.98(13)
C24 C23 C31 127.89(14)
N2 C23 C31 125.05(14)
C2 C7 C8 110.35(13)
C2 C7 C9 113.38(14)
C8 C7 C9 109.67(14)
N5 C39 C40 113.05(13)
N5 C39 C41 110.21(13)
C40 C39 C41 111.34(15)
C3 C4 C5 119.57(15)
C21 C20 C19 117.4(2)
C19 C18 C17 120.97(18)
C4 C5 C6 121.58(15)
C6 C10 C11 113.17(14)
C6 C10 C12 110.85(15)
C11 C10 C12 109.77(14)
C16 C17 C18 117.61(19)
C18 C19 C20 121.57(18)
N4 C36 C37 113.02(18)
N4 C36 C38 108.1(4)
C37 C36 C38 113.0(4)
C38A C36A C37A 113.5(13)
C38A C36A N4 113.8(11)
C37A C36A N4 105.2(6)

loop_
_geom_bond_atom_site_label_1
_geom_bond_atom_site_label_2
_geom_bond_distance
Ni1 C44 1.7799(14)
Ni1 C33 1.8909(15)
Ni1 B1 2.2351(15)
Ni1 Cl1 2.3158(4)
Si1 O1 1.6992(10)
Si1 O2 1.7045(10)
Si1 N1 1.7208(12)
Si1 B1 2.0080(16)
Si2 N1 1.7758(12)
Si2 C13 1.8687(18)
Si2 C14 1.8699(17)
Si2 C15 1.8701(18)
O3 C44 1.1977(18)
O2 C21 1.3724(18)
N2 C22 1.3588(18)
N2 C23 1.3918(19)
N2 C25 1.4839(18)
N3 C22 1.3577(18)
N3 C24 1.3930(19)
N3 C28 1.4852(18)
O1 C16 1.3737(18)
C44 B1 1.652(2)
N4 C33 1.362(2)
N4 C34 1.398(2)
N4 C36 1.481(2)
N4 C36A 1.536(9)
N5 C33 1.3595(19)
N5 C35 1.4026(19)
N5 C39 1.475(2)
N1 C1 1.4532(18)
C1 C6 1.407(2)
C1 C2 1.408(2)
C22 B1 1.605(2)
C6 C5 1.397(2)
C6 C10 1.522(2)
C35 C34 1.345(2)
C35 C43 1.489(2)
C16 C17 1.382(2)
C16 C21 1.391(2)
C24 C23 1.353(2)
C24 C32 1.495(2)
C25 C27 1.525(2)
C25 C26 1.526(2)
C3 C4 1.381(2)
C3 C2 1.398(2)
C34 C42 1.498(2)
C28 C30 1.516(2)
C28 C29 1.520(2)
C21 C20 1.378(2)
C2 C7 1.521(2)
C23 C31 1.493(2)
C7 C8 1.529(2)
C7 C9 1.532(2)
C39 C40 1.516(2)
C39 C41 1.524(2)
C4 C5 1.382(3)
C20 C19 1.408(3)
C11 C10 1.527(2)
C18 C19 1.371(3)
C18 C17 1.388(3)
C10 C12 1.530(3)
C38 C36 1.520(5)
C36 C37 1.514(3)
C37A C36A 1.519(5)
C36A C38A 1.519(5)
